data_1513237
loop_
_publ_author_name
'Sinu, C. R.'
'Suresh, Eringathodi'
'Nair, Vijay'

_publ_section_title
;
 N-heterocyclic carbene catalyzed reaction of cinnamils leading to the
 formation of 2,3,8-triaryl vinyl fulvenes: an uncommon transformation.
;
_journal_issue 24
_journal_name_full 'Organic letters'
_journal_page_first 6230
_journal_page_last 6233
_journal_paper_doi 10.1021/ol4030748
_journal_volume 15
_journal_year 2013
_chemical_formula_sum 'C29 H26'
_chemical_formula_weight 374.50
_chemical_name_systematic
; 
 ? 
;
_space_group_IT_number 2
_symmetry_cell_setting triclinic
_symmetry_space_group_name_Hall '-P 1'
_symmetry_space_group_name_H-M 'P -1'
_atom_sites_solution_hydrogens geom
_atom_sites_solution_primary direct
_atom_sites_solution_secondary difmap
_audit_creation_method SHELXL-97
_cell_angle_alpha 92.588(2)
_cell_angle_beta 94.143(2)
_cell_angle_gamma 97.956(2)
_cell_formula_units_Z 2
_cell_length_a 6.2651(7)
_cell_length_b 11.9132(12)
_cell_length_c 14.2495(15)
_cell_measurement_reflns_used 5615
_cell_measurement_temperature 293(2)
_cell_measurement_theta_max 28.23
_cell_measurement_theta_min 2.87
_cell_volume 1048.92(19)
_computing_cell_refinement 'BRUKER SMART'
_computing_data_collection 'BRUKER SMART'
_computing_data_reduction 'BRUKER SAINT'
_computing_molecular_graphics ORTEP
_computing_structure_refinement 'SHELXL-97 (Sheldrick, 1997)'
_computing_structure_solution 'SHELXS-97 (Sheldrick, 1990)'
_diffrn_ambient_temperature 293(2)
_diffrn_measured_fraction_theta_full 0.980
_diffrn_measured_fraction_theta_max 0.980
_diffrn_measurement_device_type 'BRUKER SMART APEX CCD DIFFARACTOMETER'
_diffrn_measurement_method 'OMEGA-PHI SCAN'
_diffrn_radiation_monochromator graphite
_diffrn_radiation_source 'fine-focus sealed tube'
_diffrn_radiation_type MoK\a
_diffrn_radiation_wavelength 0.71073
_diffrn_reflns_av_R_equivalents 0.0193
_diffrn_reflns_av_sigmaI/netI 0.0274
_diffrn_reflns_limit_h_max 8
_diffrn_reflns_limit_h_min -7
_diffrn_reflns_limit_k_max 15
_diffrn_reflns_limit_k_min -15
_diffrn_reflns_limit_l_max 18
_diffrn_reflns_limit_l_min -17
_diffrn_reflns_number 8675
_diffrn_reflns_theta_full 27.00
_diffrn_reflns_theta_max 27.00
_diffrn_reflns_theta_min 1.44
_exptl_absorpt_coefficient_mu 0.067
_exptl_absorpt_correction_T_max 0.9920
_exptl_absorpt_correction_T_min 0.9777
_exptl_absorpt_correction_type multi-scan
_exptl_absorpt_process_details 'BRUKER SADABS'
_exptl_crystal_colour COLOURLESS
_exptl_crystal_density_diffrn 1.186
_exptl_crystal_density_method 'not measured'
_exptl_crystal_description BLOCKS
_exptl_crystal_F_000 400
_exptl_crystal_size_max 0.34
_exptl_crystal_size_mid 0.32
_exptl_crystal_size_min 0.12
_refine_diff_density_max 0.258
_refine_diff_density_min -0.221
_refine_diff_density_rms 0.044
_refine_ls_extinction_method none
_refine_ls_goodness_of_fit_ref 1.041
_refine_ls_hydrogen_treatment mixed
_refine_ls_matrix_type full
_refine_ls_number_parameters 355
_refine_ls_number_reflns 4474
_refine_ls_number_restraints 0
_refine_ls_restrained_S_all 1.041
_refine_ls_R_factor_all 0.0461
_refine_ls_R_factor_gt 0.0429
_refine_ls_shift/su_max 0.005
_refine_ls_shift/su_mean 0.000
_refine_ls_structure_factor_coef Fsqd
_refine_ls_weighting_details 'calc w=1/[\s^2^(Fo^2^)+(0.0680P)^2^+0.2967P] where P=(Fo^2^+2Fc^2^)/3'
_refine_ls_weighting_scheme calc
_refine_ls_wR_factor_gt 0.1197
_refine_ls_wR_factor_ref 0.1233
_reflns_number_gt 4067
_reflns_number_total 4474
_reflns_threshold_expression >2sigma(I)
_cod_data_source_file ol4030748_si_002.cif
_cod_data_source_block crs645am
_cod_depositor_comments
;
The following automatic conversions were performed:

'_symmetry_cell_setting' value 'Triclinic' changed to 'triclinic'
according to /home/saulius/struct/CIF-dictionaries/cif_core.dic
dictionary named 'cif_core.dic' version 2.4.2 from
2011-04-26.

'_exptl_absorpt_correction_type' value 'MULTI-SCAN'
changed to 'multi-scan' according to
/home/saulius/struct/CIF-dictionaries/cif_core.dic dictionary named
'cif_core.dic' version 2.4.2 from 2011-04-26.

Automatic conversion script
Id: cif_fix_values 1891 2012-01-12 08:04:46Z andrius 
;
_cod_original_sg_symbol_H-M P-1
_cod_database_code 1513237

loop_
_symmetry_equiv_pos_as_xyz
'x, y, z'
'-x, -y, -z'

loop_
_atom_site_label
_atom_site_type_symbol
_atom_site_fract_x
_atom_site_fract_y
_atom_site_fract_z
_atom_site_U_iso_or_equiv
_atom_site_adp_type
_atom_site_occupancy
_atom_site_symmetry_multiplicity
_atom_site_calc_flag
_atom_site_refinement_flags
C1 C -0.2863(2) 0.90201(10) -0.06199(9) 0.0293(3) Uani 1 1 d .
C2 C -0.4593(2) 0.94314(11) -0.10828(9) 0.0309(3) Uani 1 1 d .
C3 C -0.60506(19) 0.87382(11) -0.17179(8) 0.0294(3) Uani 1 1 d .
C4 C -0.5696(2) 0.76244(11) -0.18889(9) 0.0320(3) Uani 1 1 d .
C5 C -0.3950(2) 0.72159(11) -0.14390(8) 0.0302(3) Uani 1 1 d .
C6 C -0.25064(19) 0.78983(10) -0.07841(8) 0.0261(2) Uani 1 1 d .
C7 C -0.0719(2) 0.74212(10) -0.02994(9) 0.0285(3) Uani 1 1 d .
C8 C 0.0427(2) 0.78504(10) 0.04926(8) 0.0282(3) Uani 1 1 d .
C9 C 0.21751(19) 0.73516(10) 0.09867(8) 0.0267(3) Uani 1 1 d .
C10 C 0.3189(2) 0.65017(11) 0.05691(8) 0.0292(3) Uani 1 1 d .
C11 C 0.4730(2) 0.60125(10) 0.10869(8) 0.0283(3) Uani 1 1 d .
C12 C 0.53401(19) 0.63357(10) 0.20384(8) 0.0250(2) Uani 1 1 d .
C13 C 0.43983(19) 0.72212(9) 0.24532(8) 0.0246(2) Uani 1 1 d .
C14 C 0.28453(19) 0.77084(10) 0.19230(8) 0.0264(3) Uani 1 1 d .
C15 C 0.50555(18) 0.76961(9) 0.34346(8) 0.0236(2) Uani 1 1 d .
C16 C 0.71975(19) 0.81546(9) 0.36983(8) 0.0254(2) Uani 1 1 d .
C17 C 0.77937(19) 0.86599(9) 0.45939(8) 0.0252(2) Uani 1 1 d .
C18 C 0.62763(19) 0.87173(9) 0.52570(8) 0.0246(2) Uani 1 1 d .
C19 C 0.41445(19) 0.82409(10) 0.49974(8) 0.0274(3) Uani 1 1 d .
C20 C 0.35370(19) 0.77417(10) 0.40995(8) 0.0268(3) Uani 1 1 d .
C21 C 0.68671(19) 0.56930(9) 0.25655(8) 0.0251(2) Uani 1 1 d .
C22 C 0.8729(2) 0.54343(10) 0.21738(9) 0.0288(3) Uani 1 1 d .
C23 C 1.0093(2) 0.47824(10) 0.26408(9) 0.0312(3) Uani 1 1 d .
C24 C 0.9626(2) 0.43392(10) 0.35020(9) 0.0306(3) Uani 1 1 d .
C25 C 0.7770(2) 0.46003(10) 0.38954(9) 0.0306(3) Uani 1 1 d .
C26 C 0.6419(2) 0.52705(10) 0.34421(8) 0.0280(3) Uani 1 1 d .
C27 C -0.7939(2) 0.91886(14) -0.22087(10) 0.0393(3) Uani 1 1 d .
H27A H -0.7791 0.9175 -0.2875 0.059 Uiso 1 1 calc R
H27B H -0.7973 0.9954 -0.1976 0.059 Uiso 1 1 calc R
H27C H -0.9258 0.8724 -0.2088 0.059 Uiso 1 1 calc R
C28 C 0.6916(2) 0.92705(11) 0.62275(8) 0.0301(3) Uani 1 1 d .
C29 C 1.1025(3) 0.35645(12) 0.39732(12) 0.0400(3) Uani 1 1 d .
H17 H 0.932(2) 0.8981(12) 0.4760(10) 0.028(3) Uiso 1 1 d .
H26 H 0.510(2) 0.5432(12) 0.3729(10) 0.029(3) Uiso 1 1 d .
H20 H 0.202(2) 0.7418(13) 0.3927(10) 0.033(4) Uiso 1 1 d .
H14 H 0.222(2) 0.8334(13) 0.2220(10) 0.031(4) Uiso 1 1 d .
H19 H 0.305(2) 0.8258(12) 0.5470(10) 0.031(4) Uiso 1 1 d .
H16 H 0.829(2) 0.8126(13) 0.3244(10) 0.032(4) Uiso 1 1 d .
H23 H 1.139(3) 0.4631(14) 0.2360(11) 0.039(4) Uiso 1 1 d .
H5 H -0.375(2) 0.6428(14) -0.1579(10) 0.035(4) Uiso 1 1 d .
H22 H 0.908(2) 0.5729(12) 0.1570(10) 0.030(3) Uiso 1 1 d .
H11 H 0.537(3) 0.5377(14) 0.0790(11) 0.038(4) Uiso 1 1 d .
H8 H 0.010(3) 0.8551(14) 0.0805(11) 0.039(4) Uiso 1 1 d .
H10 H 0.283(2) 0.6265(13) -0.0102(11) 0.035(4) Uiso 1 1 d .
H25 H 0.739(2) 0.4295(13) 0.4509(11) 0.036(4) Uiso 1 1 d .
H2 H -0.480(3) 1.0233(15) -0.0961(11) 0.041(4) Uiso 1 1 d .
H7 H -0.039(2) 0.6708(14) -0.0582(11) 0.038(4) Uiso 1 1 d .
H28A H 0.840(3) 0.9663(16) 0.6266(12) 0.050(5) Uiso 1 1 d .
H28C H 0.597(3) 0.9822(15) 0.6376(11) 0.041(4) Uiso 1 1 d .
H28B H 0.682(3) 0.8705(15) 0.6708(12) 0.046(4) Uiso 1 1 d .
H4 H -0.667(3) 0.7132(15) -0.2320(11) 0.042(4) Uiso 1 1 d .
H1 H -0.186(3) 0.9535(14) -0.0160(11) 0.040(4) Uiso 1 1 d .
H29C H 1.042(3) 0.276(2) 0.3831(15) 0.073(6) Uiso 1 1 d .
H29B H 1.098(4) 0.356(2) 0.4631(19) 0.088(7) Uiso 1 1 d .
H29A H 1.250(4) 0.368(2) 0.3806(18) 0.097(8) Uiso 1 1 d .

loop_
_atom_site_aniso_label
_atom_site_aniso_U_11
_atom_site_aniso_U_22
_atom_site_aniso_U_33
_atom_site_aniso_U_23
_atom_site_aniso_U_13
_atom_site_aniso_U_12
C1 0.0301(6) 0.0280(6) 0.0280(6) -0.0018(5) -0.0015(5) 0.0011(5)
C2 0.0342(7) 0.0296(6) 0.0296(6) 0.0015(5) 0.0031(5) 0.0066(5)
C3 0.0265(6) 0.0385(7) 0.0234(5) 0.0061(5) 0.0034(4) 0.0036(5)
C4 0.0326(6) 0.0349(7) 0.0253(6) -0.0001(5) -0.0029(5) -0.0032(5)
C5 0.0365(7) 0.0260(6) 0.0267(6) -0.0003(5) 0.0007(5) 0.0009(5)
C6 0.0277(6) 0.0273(6) 0.0228(5) 0.0024(4) 0.0024(4) 0.0012(4)
C7 0.0310(6) 0.0255(6) 0.0289(6) 0.0018(5) 0.0016(5) 0.0038(5)
C8 0.0315(6) 0.0255(6) 0.0276(6) 0.0025(5) 0.0009(5) 0.0042(5)
C9 0.0292(6) 0.0240(5) 0.0261(6) 0.0036(4) 0.0006(4) 0.0013(4)
C10 0.0348(6) 0.0305(6) 0.0219(6) 0.0006(5) 0.0011(5) 0.0043(5)
C11 0.0336(6) 0.0268(6) 0.0250(6) 0.0001(5) 0.0043(5) 0.0059(5)
C12 0.0273(6) 0.0226(5) 0.0246(5) 0.0026(4) 0.0029(4) 0.0014(4)
C13 0.0272(6) 0.0216(5) 0.0241(5) 0.0016(4) 0.0022(4) 0.0002(4)
C14 0.0299(6) 0.0217(5) 0.0273(6) 0.0002(4) 0.0020(4) 0.0028(4)
C15 0.0294(6) 0.0179(5) 0.0238(5) 0.0009(4) 0.0004(4) 0.0054(4)
C16 0.0277(6) 0.0225(5) 0.0264(6) 0.0016(4) 0.0045(4) 0.0039(4)
C17 0.0258(6) 0.0215(5) 0.0277(6) 0.0019(4) -0.0002(4) 0.0025(4)
C18 0.0312(6) 0.0197(5) 0.0233(5) 0.0025(4) -0.0001(4) 0.0062(4)
C19 0.0288(6) 0.0284(6) 0.0263(6) 0.0025(4) 0.0050(4) 0.0071(5)
C20 0.0244(6) 0.0263(6) 0.0293(6) 0.0015(4) 0.0006(4) 0.0026(4)
C21 0.0301(6) 0.0191(5) 0.0248(5) -0.0014(4) -0.0009(4) 0.0017(4)
C22 0.0307(6) 0.0253(6) 0.0295(6) 0.0006(5) 0.0031(5) 0.0010(5)
C23 0.0267(6) 0.0274(6) 0.0386(7) -0.0025(5) 0.0010(5) 0.0026(5)
C24 0.0337(6) 0.0208(5) 0.0348(6) -0.0034(5) -0.0081(5) 0.0025(5)
C25 0.0413(7) 0.0237(6) 0.0263(6) 0.0004(5) -0.0009(5) 0.0046(5)
C26 0.0343(6) 0.0230(5) 0.0266(6) -0.0011(4) 0.0031(5) 0.0047(5)
C27 0.0339(7) 0.0516(8) 0.0335(7) 0.0077(6) -0.0001(5) 0.0098(6)
C28 0.0380(7) 0.0286(6) 0.0236(6) 0.0003(5) -0.0003(5) 0.0061(5)
C29 0.0428(8) 0.0300(7) 0.0467(8) 0.0010(6) -0.0095(6) 0.0102(6)

loop_
_atom_type_symbol
_atom_type_description
_atom_type_scat_dispersion_real
_atom_type_scat_dispersion_imag
_atom_type_scat_source
C C 0.0033 0.0016 'International Tables Vol C Tables 4.2.6.8 and 6.1.1.4'
H H 0.0000 0.0000 'International Tables Vol C Tables 4.2.6.8 and 6.1.1.4'

loop_
_geom_angle_atom_site_label_1
_geom_angle_atom_site_label_2
_geom_angle_atom_site_label_3
_geom_angle
C2 C1 C6 121.09(11)
C2 C1 H1 119.2(9)
C6 C1 H1 119.7(9)
C1 C2 C3 121.23(12)
C1 C2 H2 119.5(9)
C3 C2 H2 119.3(9)
C4 C3 C2 117.94(11)
C4 C3 C27 121.21(12)
C2 C3 C27 120.85(12)
C5 C4 C3 120.98(11)
C5 C4 H4 119.4(10)
C3 C4 H4 119.6(10)
C4 C5 C6 121.46(12)
C4 C5 H5 118.6(9)
C6 C5 H5 119.9(9)
C1 C6 C5 117.28(11)
C1 C6 C7 122.98(11)
C5 C6 C7 119.75(11)
C8 C7 C6 126.18(11)
C8 C7 H7 118.1(9)
C6 C7 H7 115.7(9)
C7 C8 C9 125.84(11)
C7 C8 H8 119.9(9)
C9 C8 H8 114.2(9)
C14 C9 C10 117.59(11)
C14 C9 C8 119.54(11)
C10 C9 C8 122.85(11)
C11 C10 C9 120.32(11)
C11 C10 H10 119.8(9)
C9 C10 H10 119.9(9)
C10 C11 C12 122.17(11)
C10 C11 H11 119.2(9)
C12 C11 H11 118.6(9)
C11 C12 C13 117.94(11)
C11 C12 C21 118.53(10)
C13 C12 C21 123.48(10)
C14 C13 C12 119.29(10)
C14 C13 C15 118.17(10)
C12 C13 C15 122.49(10)
C13 C14 C9 122.58(11)
C13 C14 H14 118.4(8)
C9 C14 H14 119.0(8)
C20 C15 C16 118.20(10)
C20 C15 C13 121.12(10)
C16 C15 C13 120.62(10)
C17 C16 C15 120.86(11)
C17 C16 H16 119.7(9)
C15 C16 H16 119.4(9)
C16 C17 C18 121.10(11)
C16 C17 H17 119.1(8)
C18 C17 H17 119.8(8)
C19 C18 C17 117.94(10)
C19 C18 C28 120.84(11)
C17 C18 C28 121.22(11)
C20 C19 C18 121.16(11)
C20 C19 H19 120.0(8)
C18 C19 H19 118.8(8)
C19 C20 C15 120.73(11)
C19 C20 H20 120.0(9)
C15 C20 H20 119.3(9)
C22 C21 C26 117.85(11)
C22 C21 C12 120.81(10)
C26 C21 C12 121.23(11)
C23 C22 C21 120.94(11)
C23 C22 H22 120.1(8)
C21 C22 H22 118.9(8)
C22 C23 C24 121.35(12)
C22 C23 H23 119.2(9)
C24 C23 H23 119.4(9)
C23 C24 C25 117.73(11)
C23 C24 C29 121.20(13)
C25 C24 C29 121.03(12)
C26 C25 C24 121.30(12)
C26 C25 H25 119.0(9)
C24 C25 H25 119.7(9)
C25 C26 C21 120.80(11)
C25 C26 H26 119.8(8)
C21 C26 H26 119.4(8)
C3 C27 H27A 109.5
C3 C27 H27B 109.5
H27A C27 H27B 109.5
C3 C27 H27C 109.5
H27A C27 H27C 109.5
H27B C27 H27C 109.5
C18 C28 H28A 110.7(10)
C18 C28 H28C 110.5(9)
H28A C28 H28C 108.2(14)
C18 C28 H28B 111.0(10)
H28A C28 H28B 108.2(14)
H28C C28 H28B 108.2(14)
C24 C29 H29C 111.0(12)
C24 C29 H29B 114.2(14)
H29C C29 H29B 97.2(19)
C24 C29 H29A 113.7(15)
H29C C29 H29A 109(2)
H29B C29 H29A 111(2)

loop_
_geom_bond_atom_site_label_1
_geom_bond_atom_site_label_2
_geom_bond_distance
C1 C2 1.3867(17)
C1 C6 1.3973(17)
C1 H1 0.998(16)
C2 C3 1.3926(18)
C2 H2 0.990(17)
C3 C4 1.3890(19)
C3 C27 1.5058(17)
C4 C5 1.3852(18)
C4 H4 0.953(17)
C5 C6 1.3986(17)
C5 H5 0.977(16)
C6 C7 1.4677(16)
C7 C8 1.3341(17)
C7 H7 0.978(16)
C8 C9 1.4678(16)
C8 H8 0.982(16)
C9 C14 1.3984(16)
C9 C10 1.4003(17)
C10 C11 1.3814(17)
C10 H10 0.985(15)
C11 C12 1.4035(16)
C11 H11 0.995(16)
C12 C13 1.4059(16)
C12 C21 1.4888(16)
C13 C14 1.3943(16)
C13 C15 1.4920(15)
C14 H14 0.983(15)
C15 C20 1.3948(16)
C15 C16 1.3951(16)
C16 C17 1.3892(16)
C16 H16 0.977(15)
C17 C18 1.3941(16)
C17 H17 0.987(14)
C18 C19 1.3938(17)
C18 C28 1.5073(16)
C19 C20 1.3907(17)
C19 H19 0.998(15)
C20 H20 0.984(15)
C21 C22 1.3949(17)
C21 C26 1.4003(17)
C22 C23 1.3874(17)
C22 H22 0.972(15)
C23 C24 1.3921(19)
C23 H23 0.967(16)
C24 C25 1.3937(19)
C24 C29 1.5050(17)
C25 C26 1.3879(17)
C25 H25 0.994(16)
C26 H26 0.984(15)
C27 H27A 0.9600
C27 H27B 0.9600
C27 H27C 0.9600
C28 H28A 0.978(19)
C28 H28C 0.971(17)
C28 H28B 0.981(18)
C29 H29C 0.98(2)
C29 H29B 0.94(3)
C29 H29A 0.96(3)
